data_4503032
loop_
_publ_author_name
'Lineberry, Aaron M.'
'Benjamin, Ellis T.'
'Davis, Raymond E.'
'Kassel, W. Scott'
'Wheeler, Kraig A.'

_publ_section_title
;
 Structural Studies of Racemates and Quasiracemates: Chloro, Bromo, and
 Methyl Adducts of 2-Phenoxypropionic Acid
;
_journal_issue 2
_journal_name_full 'Crystal Growth &amp; Design'
_journal_page_first 612
_journal_paper_doi 10.1021/cg700789y
_journal_volume 8
_journal_year 2008
_chemical_formula_sum 'C9 H9 Br O3'
_chemical_formula_weight 245.07
_chemical_name_systematic
; 
 (rac)-2-(2-bromophenoxy)propionic acid
;
_space_group_IT_number 14
_symmetry_cell_setting monoclinic
_symmetry_space_group_name_Hall '-P 2yn'
_symmetry_space_group_name_H-M 'P 1 21/n 1'
_atom_sites_solution_hydrogens geom
_atom_sites_solution_primary direct
_atom_sites_solution_secondary difmap
_audit_creation_method SHELXL-97
_cell_angle_alpha 90.00
_cell_angle_beta 93.6930(10)
_cell_angle_gamma 90.00
_cell_formula_units_Z 4
_cell_length_a 7.4613(2)
_cell_length_b 7.7470(3)
_cell_length_c 16.3410(6)
_cell_measurement_temperature 100(2)
_cell_volume 942.59(6)
_computing_structure_refinement 'SHELXL-97 (Sheldrick, 1997)'
_computing_structure_solution 'SHELXS-97 (Sheldrick, 1990)'
_diffrn_ambient_temperature 100(2)
_diffrn_measured_fraction_theta_full 0.979
_diffrn_measured_fraction_theta_max 0.979
_diffrn_measurement_device_type 'Bruker kappa Apex II'
_diffrn_measurement_method \w
_diffrn_radiation_monochromator graphite
_diffrn_radiation_source 'fine-focus sealed tube'
_diffrn_radiation_type CuK\a
_diffrn_radiation_wavelength 1.54178
_diffrn_reflns_av_R_equivalents 0.0183
_diffrn_reflns_av_sigmaI/netI 0.0114
_diffrn_reflns_limit_h_max 8
_diffrn_reflns_limit_h_min -8
_diffrn_reflns_limit_k_max 9
_diffrn_reflns_limit_k_min -9
_diffrn_reflns_limit_l_max 19
_diffrn_reflns_limit_l_min -18
_diffrn_reflns_number 13565
_diffrn_reflns_theta_full 68.28
_diffrn_reflns_theta_max 68.28
_diffrn_reflns_theta_min 5.43
_exptl_absorpt_coefficient_mu 5.740
_exptl_absorpt_correction_T_max 0.5458
_exptl_absorpt_correction_T_min 0.3649
_exptl_crystal_colour colorless
_exptl_crystal_density_diffrn 1.727
_exptl_crystal_density_method 'not measured'
_exptl_crystal_description 'transparent tablet'
_exptl_crystal_F_000 488
_exptl_crystal_size_max 0.22
_exptl_crystal_size_mid 0.18
_exptl_crystal_size_min 0.12
_refine_diff_density_max 0.265
_refine_diff_density_min -0.625
_refine_diff_density_rms 0.087
_refine_ls_extinction_method none
_refine_ls_goodness_of_fit_ref 1.165
_refine_ls_hydrogen_treatment mixed
_refine_ls_matrix_type full
_refine_ls_number_parameters 123
_refine_ls_number_reflns 1684
_refine_ls_number_restraints 0
_refine_ls_restrained_S_all 1.165
_refine_ls_R_factor_all 0.0214
_refine_ls_R_factor_gt 0.0213
_refine_ls_shift/su_max 0.001
_refine_ls_shift/su_mean 0.000
_refine_ls_structure_factor_coef Fsqd
_refine_ls_weighting_details 'calc w=1/[\s^2^(Fo^2^)+(0.0261P)^2^+0.7665P] where P=(Fo^2^+2Fc^2^)/3'
_refine_ls_weighting_scheme calc
_refine_ls_wR_factor_gt 0.0542
_refine_ls_wR_factor_ref 0.0543
_reflns_number_gt 1674
_reflns_number_total 1684
_reflns_threshold_expression >2sigma(I)
_cod_data_source_file 2-halo.cif
_cod_data_source_block 2
_cod_original_sg_symbol_H-M 'P 21/n'
_cod_database_code 4503032

loop_
_symmetry_equiv_pos_as_xyz
'x, y, z'
'-x+1/2, y+1/2, -z+1/2'
'-x, -y, -z'
'x-1/2, -y-1/2, z-1/2'

loop_
_atom_site_label
_atom_site_type_symbol
_atom_site_fract_x
_atom_site_fract_y
_atom_site_fract_z
_atom_site_U_iso_or_equiv
_atom_site_adp_type
_atom_site_occupancy
_atom_site_symmetry_multiplicity
_atom_site_calc_flag
_atom_site_refinement_flags
Br Br 0.74749(2) 0.26721(3) 0.349670(12) 0.02282(9) Uani 1 1 d .
O1 O 0.05855(18) 0.18910(19) 0.56291(8) 0.0201(3) Uani 1 1 d .
O2 O 0.18845(16) 0.04920(16) 0.46183(7) 0.0172(3) Uani 1 1 d .
O3 O 0.46621(16) 0.28314(16) 0.47026(8) 0.0150(3) Uani 1 1 d .
C1 C 0.1904(2) 0.1588(2) 0.51522(10) 0.0138(3) Uani 1 1 d .
C2 C 0.3519(2) 0.2733(2) 0.53678(11) 0.0144(4) Uani 1 1 d .
H2 H 0.3121 0.3914 0.5525 0.017 Uiso 1 1 calc R
C3 C 0.4616(2) 0.1895(2) 0.60786(11) 0.0177(4) Uani 1 1 d .
H3C H 0.5700 0.2580 0.6212 0.026 Uiso 1 1 calc R
H3A H 0.4959 0.0725 0.5923 0.026 Uiso 1 1 calc R
H3B H 0.3896 0.1840 0.6559 0.026 Uiso 1 1 calc R
C4 C 0.3995(2) 0.3595(2) 0.39915(10) 0.0139(3) Uani 1 1 d .
C5 C 0.5130(2) 0.3621(2) 0.33455(11) 0.0158(4) Uani 1 1 d .
C6 C 0.4590(3) 0.4354(2) 0.25967(11) 0.0196(4) Uani 1 1 d .
H6 H 0.5382 0.4359 0.2164 0.023 Uiso 1 1 calc R
C7 C 0.2900(3) 0.5077(2) 0.24788(11) 0.0215(4) Uani 1 1 d .
H7 H 0.2523 0.5574 0.1965 0.026 Uiso 1 1 calc R
C8 C 0.1760(2) 0.5073(2) 0.31160(12) 0.0200(4) Uani 1 1 d .
H8 H 0.0600 0.5574 0.3037 0.024 Uiso 1 1 calc R
C9 C 0.2302(2) 0.4341(2) 0.38705(11) 0.0167(4) Uani 1 1 d .
H9 H 0.1513 0.4352 0.4304 0.020 Uiso 1 1 calc R
HO1 H -0.016(4) 0.124(4) 0.5539(17) 0.039(8) Uiso 1 1 d .

loop_
_atom_site_aniso_label
_atom_site_aniso_U_11
_atom_site_aniso_U_22
_atom_site_aniso_U_33
_atom_site_aniso_U_23
_atom_site_aniso_U_13
_atom_site_aniso_U_12
Br 0.01716(13) 0.02424(13) 0.02815(14) 0.00118(7) 0.00989(9) 0.00142(7)
O1 0.0176(7) 0.0247(7) 0.0187(7) -0.0072(6) 0.0072(5) -0.0081(6)
O2 0.0164(6) 0.0203(6) 0.0153(6) -0.0044(5) 0.0044(5) -0.0050(5)
O3 0.0122(6) 0.0199(6) 0.0132(6) 0.0036(5) 0.0021(5) -0.0015(5)
C1 0.0130(8) 0.0173(8) 0.0111(8) 0.0027(7) 0.0005(6) -0.0010(7)
C2 0.0151(9) 0.0169(9) 0.0116(8) 0.0000(6) 0.0030(7) -0.0031(7)
C3 0.0182(9) 0.0211(9) 0.0136(8) 0.0026(7) -0.0003(7) -0.0040(8)
C4 0.0160(8) 0.0140(8) 0.0117(8) 0.0002(6) -0.0003(6) -0.0058(6)
C5 0.0150(8) 0.0145(8) 0.0181(9) -0.0024(7) 0.0029(7) -0.0032(7)
C6 0.0264(10) 0.0193(9) 0.0136(8) -0.0022(7) 0.0060(7) -0.0074(7)
C7 0.0274(10) 0.0214(9) 0.0149(9) 0.0021(7) -0.0037(7) -0.0078(8)
C8 0.0171(9) 0.0206(9) 0.0216(9) 0.0025(7) -0.0038(7) -0.0030(7)
C9 0.0148(8) 0.0182(9) 0.0174(9) 0.0013(7) 0.0026(7) -0.0037(7)

loop_
_atom_type_symbol
_atom_type_description
_atom_type_scat_dispersion_real
_atom_type_scat_dispersion_imag
_atom_type_scat_source
C C 0.0181 0.0091 'International Tables Vol C Tables 4.2.6.8 and 6.1.1.4'
H H 0.0000 0.0000 'International Tables Vol C Tables 4.2.6.8 and 6.1.1.4'
O O 0.0492 0.0322 'International Tables Vol C Tables 4.2.6.8 and 6.1.1.4'
Br Br -0.6763 1.2805 'International Tables Vol C Tables 4.2.6.8 and 6.1.1.4'

loop_
_geom_angle_atom_site_label_1
_geom_angle_atom_site_label_2
_geom_angle_atom_site_label_3
_geom_angle
C1 O1 HO1 110(2)
C4 O3 C2 117.89(14)
O2 C1 O1 125.07(16)
O2 C1 C2 123.12(15)
O1 C1 C2 111.77(15)
O3 C2 C1 111.01(14)
O3 C2 C3 106.61(14)
C1 C2 C3 107.88(14)
O3 C2 H2 110.4
C1 C2 H2 110.4
C3 C2 H2 110.4
C2 C3 H3C 109.5
C2 C3 H3A 109.5
H3C C3 H3A 109.5
C2 C3 H3B 109.5
H3C C3 H3B 109.5
H3A C3 H3B 109.5
O3 C4 C9 125.25(15)
O3 C4 C5 116.33(15)
C9 C4 C5 118.43(16)
C6 C5 C4 121.23(17)
C6 C5 Br 119.10(13)
C4 C5 Br 119.66(13)
C7 C6 C5 120.00(17)
C7 C6 H6 120.0
C5 C6 H6 120.0
C6 C7 C8 119.52(17)
C6 C7 H7 120.2
C8 C7 H7 120.2
C7 C8 C9 120.58(17)
C7 C8 H8 119.7
C9 C8 H8 119.7
C4 C9 C8 120.24(16)
C4 C9 H9 119.9
C8 C9 H9 119.9

loop_
_geom_bond_atom_site_label_1
_geom_bond_atom_site_label_2
_geom_bond_distance
Br C5 1.8993(18)
O1 C1 1.315(2)
O1 HO1 0.76(3)
O2 C1 1.217(2)
O3 C4 1.369(2)
O3 C2 1.426(2)
C1 C2 1.520(2)
C2 C3 1.523(2)
C2 H2 1.0000
C3 H3C 0.9800
C3 H3A 0.9800
C3 H3B 0.9800
C4 C9 1.392(3)
C4 C5 1.395(2)
C5 C6 1.385(3)
C6 C7 1.382(3)
C6 H6 0.9500
C7 C8 1.386(3)
C7 H7 0.9500
C8 C9 1.393(3)
C8 H8 0.9500
C9 H9 0.9500

loop_
_geom_hbond_atom_site_label_D
_geom_hbond_atom_site_label_H
_geom_hbond_atom_site_label_A
_geom_hbond_distance_DH
_geom_hbond_distance_HA
_geom_hbond_distance_DA
_geom_hbond_angle_DHA
_geom_hbond_site_symmetry_A
O1 HO1 O2 0.76(3) 1.86(3) 2.6214(18) 175(3) 3_556

loop_
_geom_torsion_atom_site_label_1
_geom_torsion_atom_site_label_2
_geom_torsion_atom_site_label_3
_geom_torsion_atom_site_label_4
_geom_torsion
C4 O3 C2 C1 64.78(19)
C4 O3 C2 C3 -177.98(14)
O2 C1 C2 O3 22.0(2)
O1 C1 C2 O3 -160.28(14)
O2 C1 C2 C3 -94.5(2)
O1 C1 C2 C3 83.25(18)
C2 O3 C4 C9 2.3(2)
C2 O3 C4 C5 -178.08(15)
O3 C4 C5 C6 179.72(15)
C9 C4 C5 C6 -0.6(3)
O3 C4 C5 Br -1.4(2)
C9 C4 C5 Br 178.27(13)
C4 C5 C6 C7 0.0(3)
Br C5 C6 C7 -178.89(14)
C5 C6 C7 C8 0.4(3)
C6 C7 C8 C9 -0.2(3)
O3 C4 C9 C8 -179.56(16)
C5 C4 C9 C8 0.8(3)
C7 C8 C9 C4 -0.4(3)
